data_7123090
loop_
_publ_author_name
'Qiao, Yusen'
'Cheisson, Thibault'
'Manor, Brian'
'Carroll, Patrick'
'Schelter, Eric J.'

_publ_section_title
;
 A Strategy to Improve the Performance of Cerium(III) Photocatalysts
;
_journal_name_full 'Chemical Communications'
_journal_paper_doi 10.1039/C9CC00282K
_journal_year 2019
_chemical_formula_moiety 'C35 H76 Ce N7 Si4'
_chemical_formula_sum 'C35 H76 Ce N7 Si4'
_chemical_formula_weight 847.50
_space_group_crystal_system triclinic
_space_group_IT_number 2
_space_group_name_Hall '-P 1'
_space_group_name_H-M_alt 'P -1'
_symmetry_space_group_name_Hall '-P 1'
_symmetry_space_group_name_H-M 'P -1'
_atom_sites_solution_hydrogens geom
_atom_sites_solution_primary dual
_audit_creation_date 2017-06-28
_audit_creation_method
;
Olex2 1.2
(compiled 2016.09.09 svn.r3337 for OlexSys, GUI svn.r5227)
;
_audit_update_record
;
2018-12-05 deposited with the CCDC.    2019-02-28 downloaded from the CCDC.
;
_cell_angle_alpha 104.602(2)
_cell_angle_beta 95.608(2)
_cell_angle_gamma 102.710(2)
_cell_formula_units_Z 2
_cell_length_a 9.7891(6)
_cell_length_b 13.8429(8)
_cell_length_c 18.3691(10)
_cell_measurement_reflns_used 9398
_cell_measurement_temperature 100
_cell_measurement_theta_max 27.54
_cell_measurement_theta_min 2.98
_cell_volume 2318.6(2)
_computing_data_collection 'Bruker APEX3 v2016.1-0'
_computing_data_reduction 'Bruker SAINT v8.37A'
_computing_publication_material 'Olex2 (Dolomanov et al., 2009)'
_computing_structure_refinement 'XL (Sheldrick, 2008)'
_computing_structure_solution 'XT (Sheldrick, 2015)'
_diffrn_ambient_temperature 100
_diffrn_measured_fraction_theta_full 0.998
_diffrn_measured_fraction_theta_max 0.997
_diffrn_measurement_device 'CMOS area detector'
_diffrn_measurement_device_type 'Bruker D8QUEST'
_diffrn_measurement_method '\w and \f scans'
_diffrn_radiation_monochromator graphite
_diffrn_radiation_type MoK\a
_diffrn_radiation_wavelength 0.71073
_diffrn_reflns_av_R_equivalents 0.0492
_diffrn_reflns_av_unetI/netI 0.0250
_diffrn_reflns_Laue_measured_fraction_full 0.998
_diffrn_reflns_Laue_measured_fraction_max 0.997
_diffrn_reflns_limit_h_max 12
_diffrn_reflns_limit_h_min -12
_diffrn_reflns_limit_k_max 17
_diffrn_reflns_limit_k_min -17
_diffrn_reflns_limit_l_max 23
_diffrn_reflns_limit_l_min -23
_diffrn_reflns_number 82591
_diffrn_reflns_point_group_measured_fraction_full 0.998
_diffrn_reflns_point_group_measured_fraction_max 0.997
_diffrn_reflns_theta_full 25.242
_diffrn_reflns_theta_max 27.551
_diffrn_reflns_theta_min 2.905
_diffrn_source 'sealed tube'
_exptl_absorpt_coefficient_mu 1.115
_exptl_absorpt_correction_T_max 0.7456
_exptl_absorpt_correction_T_min 0.6648
_exptl_absorpt_correction_type multi-scan
_exptl_absorpt_process_details 'SADABS v2014/5'
_exptl_crystal_colour yellow
_exptl_crystal_density_diffrn 1.214
_exptl_crystal_description prism
_exptl_crystal_F_000 898
_exptl_crystal_size_max 0.35
_exptl_crystal_size_mid 0.10
_exptl_crystal_size_min 0.05
_refine_diff_density_max 0.539
_refine_diff_density_min -0.544
_refine_diff_density_rms 0.065
_refine_ls_extinction_method none
_refine_ls_goodness_of_fit_ref 1.058
_refine_ls_hydrogen_treatment constr
_refine_ls_matrix_type full
_refine_ls_number_parameters 446
_refine_ls_number_reflns 10665
_refine_ls_number_restraints 0
_refine_ls_restrained_S_all 1.058
_refine_ls_R_factor_all 0.0280
_refine_ls_R_factor_gt 0.0226
_refine_ls_shift/su_max 0.002
_refine_ls_shift/su_mean 0.000
_refine_ls_structure_factor_coef Fsqd
_refine_ls_weighting_details 'w=1/[\s^2^(Fo^2^)+(0.0153P)^2^+1.6707P] where P=(Fo^2^+2Fc^2^)/3'
_refine_ls_weighting_scheme calc
_refine_ls_wR_factor_gt 0.0462
_refine_ls_wR_factor_ref 0.0479
_reflns_number_gt 9743
_reflns_number_total 10665
_reflns_threshold_expression 'I > 2\s(I)'
_cod_data_source_file c9cc00282k2.cif
_cod_data_source_block 40143
_cod_database_code 7123090

loop_
_space_group_symop_operation_xyz
'x, y, z'
'-x, -y, -z'

loop_
_atom_site_label
_atom_site_type_symbol
_atom_site_fract_x
_atom_site_fract_y
_atom_site_fract_z
_atom_site_U_iso_or_equiv
_atom_site_adp_type
_atom_site_occupancy
_atom_site_site_symmetry_order
_atom_site_calc_flag
_atom_site_refinement_flags_posn
Ce1 Ce 0.37660(2) 0.63692(2) 0.30244(2) 0.01046(3) Uani 1 1 d .
Si1 Si 0.08610(5) 0.29743(4) 0.36444(3) 0.01786(10) Uani 1 1 d .
Si2 Si 0.13090(5) 0.22181(4) 0.19741(3) 0.01805(10) Uani 1 1 d .
Si3 Si 0.28995(6) 0.75523(4) 0.04209(3) 0.02161(11) Uani 1 1 d .
Si4 Si 0.57763(5) 0.88943(4) 0.14031(3) 0.01871(10) Uani 1 1 d .
N1 N 0.16405(14) 0.49468(10) 0.27978(8) 0.0133(3) Uani 1 1 d .
N2 N 0.37175(14) 0.45271(10) 0.29763(8) 0.0121(3) Uani 1 1 d .
N3 N 0.15504(14) 0.31895(10) 0.28331(8) 0.0116(3) Uani 1 1 d .
N4 N 0.31278(15) 0.75846(10) 0.23204(8) 0.0137(3) Uani 1 1 d .
N5 N 0.45997(16) 0.66259(11) 0.18564(8) 0.0154(3) Uani 1 1 d .
N6 N 0.41967(16) 0.79147(11) 0.12364(8) 0.0152(3) Uani 1 1 d .
N7 N 0.47222(15) 0.75002(11) 0.42568(8) 0.0161(3) Uani 1 1 d .
C1 C 0.23069(17) 0.42202(12) 0.28660(9) 0.0110(3) Uani 1 1 d .
C2 C 0.01061(17) 0.47162(13) 0.25600(10) 0.0170(3) Uani 1 1 d .
H2 H -0.0311 0.3981 0.2490 0.023 Uiso 1 1 calc R
C3 C -0.0543(2) 0.53522(16) 0.31691(13) 0.0288(4) Uani 1 1 d .
H3a H -0.0146 0.6073 0.3235 0.043 Uiso 1 1 calc GR
H3b H -0.0341 0.5196 0.3642 0.043 Uiso 1 1 calc GR
H3c H -0.1552 0.5189 0.3014 0.043 Uiso 1 1 calc GR
C4 C -0.0206(2) 0.49663(17) 0.18103(12) 0.0310(5) Uani 1 1 d .
H4a H 0.0230 0.4581 0.1432 0.046 Uiso 1 1 calc GR
H4b H 0.0170 0.5691 0.1881 0.046 Uiso 1 1 calc GR
H4c H -0.1213 0.4785 0.1645 0.046 Uiso 1 1 calc GR
C5 C 0.46171(17) 0.38827(13) 0.31734(10) 0.0148(3) Uani 1 1 d .
H5 H 0.4016 0.3268 0.3259 0.020 Uiso 1 1 calc R
C6 C 0.56505(19) 0.44909(14) 0.39035(11) 0.0213(4) Uani 1 1 d .
H6a H 0.6244 0.4072 0.4034 0.032 Uiso 1 1 calc GR
H6b H 0.5129 0.4681 0.4310 0.032 Uiso 1 1 calc GR
H6c H 0.6230 0.5102 0.3827 0.032 Uiso 1 1 calc GR
C7 C 0.5438(2) 0.35466(16) 0.25305(12) 0.0264(4) Uani 1 1 d .
H7a H 0.4783 0.3167 0.2071 0.040 Uiso 1 1 calc GR
H7b H 0.6007 0.3116 0.2667 0.040 Uiso 1 1 calc GR
H7c H 0.6042 0.4145 0.2449 0.040 Uiso 1 1 calc GR
C8 C -0.1104(2) 0.28161(18) 0.35479(13) 0.0329(5) Uani 1 1 d .
H8a H -0.1315 0.3451 0.3516 0.049 Uiso 1 1 calc GR
H8b H -0.1438 0.2640 0.3984 0.049 Uiso 1 1 calc GR
H8c H -0.1566 0.2276 0.3094 0.049 Uiso 1 1 calc GR
C9 C 0.1762(2) 0.40798(18) 0.44826(11) 0.0360(5) Uani 1 1 d .
H9a H 0.2754 0.4106 0.4572 0.054 Uiso 1 1 calc GR
H9b H 0.1350 0.3995 0.4923 0.054 Uiso 1 1 calc GR
H9c H 0.1647 0.4710 0.4386 0.054 Uiso 1 1 calc GR
C10 C 0.1204(2) 0.17702(18) 0.38109(14) 0.0363(5) Uani 1 1 d .
H10a H 0.0647 0.1185 0.3410 0.054 Uiso 1 1 calc GR
H10b H 0.0948 0.1710 0.4292 0.054 Uiso 1 1 calc GR
H10c H 0.2192 0.1795 0.3816 0.054 Uiso 1 1 calc GR
C11 C -0.0592(2) 0.14792(17) 0.17191(12) 0.0344(5) Uani 1 1 d .
H11a H -0.1180 0.1945 0.1695 0.052 Uiso 1 1 calc GR
H11b H -0.0837 0.1135 0.2099 0.052 Uiso 1 1 calc GR
H11c H -0.0738 0.0978 0.1232 0.052 Uiso 1 1 calc GR
C12 C 0.1781(2) 0.28133(15) 0.12011(11) 0.0274(4) Uani 1 1 d .
H12a H 0.1751 0.2281 0.0744 0.041 Uiso 1 1 calc GR
H12b H 0.2720 0.3264 0.1352 0.041 Uiso 1 1 calc GR
H12c H 0.1116 0.3202 0.1108 0.041 Uiso 1 1 calc GR
C13 C 0.2378(3) 0.12659(16) 0.20227(14) 0.0388(5) Uani 1 1 d .
H13a H 0.2345 0.0835 0.1518 0.058 Uiso 1 1 calc GR
H13b H 0.1994 0.0846 0.2335 0.058 Uiso 1 1 calc GR
H13c H 0.3344 0.1627 0.2240 0.058 Uiso 1 1 calc GR
C14 C 0.39685(17) 0.73743(12) 0.18047(9) 0.0133(3) Uani 1 1 d .
C15 C 0.25243(18) 0.84810(13) 0.24153(10) 0.0159(3) Uani 1 1 d .
H15 H 0.2865 0.8868 0.2061 0.021 Uiso 1 1 calc R
C16 C 0.0906(2) 0.81269(16) 0.22413(12) 0.0265(4) Uani 1 1 d .
H16a H 0.0614 0.7693 0.1727 0.040 Uiso 1 1 calc GR
H16b H 0.0522 0.8718 0.2302 0.040 Uiso 1 1 calc GR
H16c H 0.0564 0.7747 0.2586 0.040 Uiso 1 1 calc GR
C17 C 0.2987(2) 0.91819(15) 0.32279(11) 0.0266(4) Uani 1 1 d .
H17a H 0.4004 0.9377 0.3346 0.040 Uiso 1 1 calc GR
H17b H 0.2605 0.8822 0.3576 0.040 Uiso 1 1 calc GR
H17c H 0.2643 0.9789 0.3275 0.040 Uiso 1 1 calc GR
C18 C 0.5408(2) 0.61922(14) 0.12879(11) 0.0217(4) Uani 1 1 d .
H18 H 0.5361 0.6513 0.0871 0.029 Uiso 1 1 calc R
C19 C 0.4757(3) 0.50327(15) 0.09736(12) 0.0375(6) Uani 1 1 d .
H19a H 0.3799 0.4910 0.0727 0.056 Uiso 1 1 calc GR
H19b H 0.4759 0.4720 0.1384 0.056 Uiso 1 1 calc GR
H19c H 0.5303 0.4739 0.0612 0.056 Uiso 1 1 calc GR
C20 C 0.6953(2) 0.64013(19) 0.16445(14) 0.0371(5) Uani 1 1 d .
H20a H 0.7482 0.6139 0.1261 0.056 Uiso 1 1 calc GR
H20b H 0.7008 0.6065 0.2040 0.056 Uiso 1 1 calc GR
H20c H 0.7343 0.7131 0.1857 0.056 Uiso 1 1 calc GR
C21 C 0.1800(2) 0.85022(16) 0.04132(12) 0.0304(5) Uani 1 1 d .
H21a H 0.2396 0.9149 0.0404 0.046 Uiso 1 1 calc GR
H21b H 0.1362 0.8601 0.0862 0.046 Uiso 1 1 calc GR
H21c H 0.1079 0.8242 -0.0031 0.046 Uiso 1 1 calc GR
C22 C 0.1720(3) 0.62703(16) 0.03603(12) 0.0366(5) Uani 1 1 d .
H22a H 0.0880 0.6136 -0.0004 0.055 Uiso 1 1 calc GR
H22b H 0.1462 0.6270 0.0851 0.055 Uiso 1 1 calc GR
H22c H 0.2212 0.5744 0.0203 0.055 Uiso 1 1 calc GR
C23 C 0.3770(3) 0.74557(16) -0.04469(11) 0.0352(5) Uani 1 1 d .
H23a H 0.3055 0.7207 -0.0894 0.053 Uiso 1 1 calc GR
H23b H 0.4363 0.6986 -0.0463 0.053 Uiso 1 1 calc GR
H23c H 0.4337 0.8124 -0.0429 0.053 Uiso 1 1 calc GR
C24 C 0.5347(2) 1.00416(15) 0.11735(13) 0.0282(4) Uani 1 1 d .
H24a H 0.4942 0.9859 0.0645 0.042 Uiso 1 1 calc GR
H24b H 0.6199 1.0587 0.1275 0.042 Uiso 1 1 calc GR
H24c H 0.4680 1.0270 0.1483 0.042 Uiso 1 1 calc GR
C25 C 0.6557(2) 0.92638(16) 0.24272(12) 0.0290(4) Uani 1 1 d .
H25a H 0.6622 0.8656 0.2575 0.044 Uiso 1 1 calc GR
H25b H 0.5965 0.9609 0.2728 0.044 Uiso 1 1 calc GR
H25c H 0.7488 0.9718 0.2508 0.044 Uiso 1 1 calc GR
C26 C 0.7104(2) 0.85195(18) 0.07934(14) 0.0369(5) Uani 1 1 d .
H26a H 0.7315 0.7905 0.0872 0.055 Uiso 1 1 calc GR
H26b H 0.7957 0.9068 0.0928 0.055 Uiso 1 1 calc GR
H26c H 0.6720 0.8393 0.0267 0.055 Uiso 1 1 calc GR
C27 C 0.38873(19) 0.80277(13) 0.47649(10) 0.0176(3) Uani 1 1 d .
H27 H 0.3937 0.8706 0.4683 0.023 Uiso 1 1 calc R
C28 C 0.2351(2) 0.73911(15) 0.45429(11) 0.0249(4) Uani 1 1 d .
H28a H 0.2013 0.7341 0.4023 0.037 Uiso 1 1 calc GR
H28b H 0.1777 0.7719 0.4869 0.037 Uiso 1 1 calc GR
H28c H 0.2294 0.6712 0.4597 0.037 Uiso 1 1 calc GR
C29 C 0.4435(2) 0.81809(15) 0.56048(11) 0.0260(4) Uani 1 1 d .
H29a H 0.4357 0.7520 0.5698 0.039 Uiso 1 1 calc GR
H29b H 0.3881 0.8552 0.5917 0.039 Uiso 1 1 calc GR
H29c H 0.5411 0.8567 0.5727 0.039 Uiso 1 1 calc GR
C30 C 0.60815(18) 0.80348(13) 0.42385(10) 0.0155(3) Uani 1 1 d .
C31 C 0.66574(19) 0.91152(13) 0.45389(10) 0.0193(4) Uani 1 1 d .
H31 H 0.6118 0.9517 0.4802 0.026 Uiso 1 1 calc R
C32 C 0.8007(2) 0.95831(14) 0.44479(11) 0.0241(4) Uani 1 1 d .
H32 H 0.8355 1.0293 0.4653 0.032 Uiso 1 1 calc R
C33 C 0.8854(2) 0.90216(15) 0.40600(12) 0.0258(4) Uani 1 1 d .
H33 H 0.9754 0.9347 0.3997 0.034 Uiso 1 1 calc R
C34 C 0.8324(2) 0.79622(15) 0.37674(12) 0.0250(4) Uani 1 1 d .
H34 H 0.8875 0.7570 0.3505 0.033 Uiso 1 1 calc R
C35 C 0.69804(19) 0.74819(14) 0.38627(11) 0.0202(4) Uani 1 1 d .
H35 H 0.6660 0.6768 0.3671 0.027 Uiso 1 1 calc R

loop_
_atom_site_aniso_label
_atom_site_aniso_U_11
_atom_site_aniso_U_22
_atom_site_aniso_U_33
_atom_site_aniso_U_23
_atom_site_aniso_U_13
_atom_site_aniso_U_12
Ce1 0.01192(5) 0.00683(4) 0.01160(5) 0.00202(3) 0.00278(3) 0.00058(3)
Si1 0.0149(2) 0.0207(2) 0.0191(2) 0.0109(2) 0.00308(19) 0.00052(19)
Si2 0.0207(2) 0.0098(2) 0.0193(2) 0.00059(18) -0.00006(19) 0.00063(18)
Si3 0.0338(3) 0.0163(2) 0.0128(2) 0.00413(19) 0.0003(2) 0.0039(2)
Si4 0.0191(2) 0.0171(2) 0.0241(3) 0.0113(2) 0.0079(2) 0.00488(19)
N1 0.0097(6) 0.0110(6) 0.0191(7) 0.0049(5) 0.0006(5) 0.0021(5)
N2 0.0096(6) 0.0106(6) 0.0164(7) 0.0040(5) 0.0021(5) 0.0029(5)
N3 0.0101(6) 0.0085(6) 0.0146(7) 0.0037(5) 0.0009(5) -0.0006(5)
N4 0.0151(7) 0.0112(6) 0.0164(7) 0.0043(5) 0.0051(6) 0.0051(5)
N5 0.0214(7) 0.0132(7) 0.0150(7) 0.0052(6) 0.0079(6) 0.0077(6)
N6 0.0210(7) 0.0120(7) 0.0142(7) 0.0054(5) 0.0055(6) 0.0044(6)
N7 0.0168(7) 0.0122(7) 0.0169(7) 0.0011(6) 0.0020(6) 0.0026(6)
C1 0.0126(7) 0.0088(7) 0.0100(7) 0.0018(6) 0.0008(6) 0.0007(6)
C2 0.0100(8) 0.0130(8) 0.0260(9) 0.0040(7) -0.0005(7) 0.0022(6)
C3 0.0138(9) 0.0293(10) 0.0410(12) 0.0032(9) 0.0053(8) 0.0079(8)
C4 0.0260(11) 0.0347(11) 0.0337(12) 0.0116(9) -0.0049(9) 0.0127(9)
C5 0.0121(8) 0.0118(8) 0.0217(9) 0.0067(7) 0.0013(7) 0.0040(6)
C6 0.0179(9) 0.0206(9) 0.0238(10) 0.0069(7) -0.0035(7) 0.0038(7)
C7 0.0210(9) 0.0308(10) 0.0297(11) 0.0046(8) 0.0041(8) 0.0155(8)
C8 0.0200(10) 0.0465(13) 0.0379(12) 0.0233(10) 0.0110(9) 0.0044(9)
C9 0.0391(13) 0.0435(13) 0.0173(10) 0.0054(9) 0.0079(9) -0.0038(10)
C10 0.0378(12) 0.0384(12) 0.0428(13) 0.0307(11) 0.0067(10) 0.0079(10)
C11 0.0312(11) 0.0277(11) 0.0288(11) 0.0022(9) -0.0038(9) -0.0137(9)
C12 0.0325(11) 0.0254(10) 0.0184(9) 0.0000(8) 0.0039(8) 0.0026(8)
C13 0.0502(14) 0.0204(10) 0.0444(14) 0.0005(9) 0.0033(11) 0.0178(10)
C14 0.0142(8) 0.0099(7) 0.0140(8) 0.0028(6) 0.0015(6) 0.0008(6)
C15 0.0178(8) 0.0140(8) 0.0193(9) 0.0069(7) 0.0038(7) 0.0077(7)
C16 0.0190(9) 0.0292(10) 0.0361(11) 0.0115(9) 0.0085(8) 0.0115(8)
C17 0.0374(11) 0.0205(9) 0.0223(10) 0.0008(8) 0.0006(8) 0.0162(8)
C18 0.0350(11) 0.0185(9) 0.0195(9) 0.0090(7) 0.0147(8) 0.0145(8)
C19 0.0765(18) 0.0187(10) 0.0264(11) 0.0086(8) 0.0229(11) 0.0217(11)
C20 0.0369(12) 0.0507(14) 0.0426(13) 0.0229(11) 0.0213(11) 0.0319(11)
C21 0.0324(11) 0.0330(11) 0.0230(10) 0.0072(9) -0.0074(8) 0.0085(9)
C22 0.0501(14) 0.0268(11) 0.0219(11) 0.0060(9) -0.0074(10) -0.0062(10)
C23 0.0684(16) 0.0250(10) 0.0172(10) 0.0090(8) 0.0121(10) 0.0164(11)
C24 0.0286(11) 0.0200(9) 0.0396(12) 0.0170(9) 0.0061(9) 0.0035(8)
C25 0.0238(10) 0.0270(10) 0.0322(11) 0.0126(9) -0.0019(8) -0.0041(8)
C26 0.0322(12) 0.0369(12) 0.0504(14) 0.0185(11) 0.0227(11) 0.0122(10)
C27 0.0198(9) 0.0135(8) 0.0166(8) 0.0007(7) 0.0036(7) 0.0018(7)
C28 0.0217(9) 0.0219(9) 0.0265(10) 0.0014(8) 0.0058(8) 0.0017(8)
C29 0.0311(11) 0.0247(10) 0.0174(9) 0.0031(8) 0.0042(8) 0.0004(8)
C30 0.0170(8) 0.0132(8) 0.0139(8) 0.0022(6) -0.0005(6) 0.0021(6)
C31 0.0199(9) 0.0138(8) 0.0213(9) 0.0017(7) 0.0003(7) 0.0035(7)
C32 0.0234(10) 0.0150(8) 0.0290(10) 0.0051(8) -0.0009(8) -0.0015(7)
C33 0.0164(9) 0.0272(10) 0.0331(11) 0.0118(9) 0.0032(8) 0.0007(8)
C34 0.0209(9) 0.0270(10) 0.0297(11) 0.0077(8) 0.0063(8) 0.0106(8)
C35 0.0212(9) 0.0135(8) 0.0244(9) 0.0026(7) 0.0019(7) 0.0054(7)

loop_
_atom_type_symbol
_atom_type_description
_atom_type_scat_dispersion_real
_atom_type_scat_dispersion_imag
_atom_type_scat_source
C C 0.0033 0.0016 'International Tables Vol C Tables 4.2.6.8 and 6.1.1.4'
H H 0.0000 0.0000 'International Tables Vol C Tables 4.2.6.8 and 6.1.1.4'
N N 0.0061 0.0033 'International Tables Vol C Tables 4.2.6.8 and 6.1.1.4'
Si Si 0.0817 0.0704 'International Tables Vol C Tables 4.2.6.8 and 6.1.1.4'
Ce Ce -0.2486 2.6331 'International Tables Vol C Tables 4.2.6.8 and 6.1.1.4'

loop_
_geom_angle_atom_site_label_1
_geom_angle_atom_site_label_2
_geom_angle_atom_site_label_3
_geom_angle
N1 Ce1 N2 53.86(4)
N1 Ce1 N4 106.35(5)
N1 Ce1 N5 113.80(5)
N1 Ce1 C1 26.94(4)
N1 Ce1 C14 114.01(5)
N1 Ce1 C30 145.74(5)
N2 Ce1 C1 26.95(4)
N2 Ce1 C14 129.21(4)
N2 Ce1 C30 115.68(4)
N4 Ce1 N2 146.74(4)
N4 Ce1 C1 129.35(4)
N4 Ce1 C14 27.09(4)
N4 Ce1 C30 95.29(5)
N5 Ce1 N2 105.69(4)
N5 Ce1 N4 54.04(4)
N5 Ce1 C1 113.07(5)
N5 Ce1 C14 27.01(5)
N5 Ce1 C30 100.37(5)
N7 Ce1 N1 121.91(5)
N7 Ce1 N2 111.51(5)
N7 Ce1 N4 101.68(5)
N7 Ce1 N5 123.88(5)
N7 Ce1 C1 119.28(5)
N7 Ce1 C14 113.99(5)
N7 Ce1 C30 25.14(5)
C1 Ce1 C30 134.26(4)
C14 Ce1 C1 126.48(4)
C14 Ce1 C30 97.39(4)
N3 Si1 C8 112.81(8)
N3 Si1 C9 108.62(8)
N3 Si1 C10 110.00(9)
C9 Si1 C8 109.42(11)
C9 Si1 C10 108.95(11)
C10 Si1 C8 106.97(10)
N3 Si2 C11 109.42(9)
N3 Si2 C12 109.49(8)
N3 Si2 C13 113.30(9)
C11 Si2 C13 106.91(11)
C12 Si2 C11 108.52(10)
C12 Si2 C13 109.07(11)
N6 Si3 C21 113.52(8)
N6 Si3 C22 108.43(8)
N6 Si3 C23 109.69(10)
C22 Si3 C21 109.37(11)
C22 Si3 C23 109.42(10)
C23 Si3 C21 106.35(10)
N6 Si4 C24 108.81(8)
N6 Si4 C25 108.93(8)
N6 Si4 C26 113.34(9)
C24 Si4 C26 106.64(10)
C25 Si4 C24 108.75(10)
C25 Si4 C26 110.26(11)
C1 N1 Ce1 97.05(10)
C1 N1 C2 122.61(14)
C2 N1 Ce1 139.89(10)
C1 N2 Ce1 94.02(9)
C1 N2 C5 122.20(14)
C5 N2 Ce1 141.96(10)
Si2 N3 Si1 123.22(8)
C1 N3 Si1 118.53(11)
C1 N3 Si2 118.22(11)
C14 N4 Ce1 93.94(10)
C14 N4 C15 121.93(14)
C15 N4 Ce1 141.65(11)
C14 N5 Ce1 96.62(10)
C14 N5 C18 123.31(14)
C18 N5 Ce1 139.97(11)
Si3 N6 Si4 124.25(8)
C14 N6 Si3 118.22(11)
C14 N6 Si4 117.52(11)
C27 N7 Ce1 123.91(11)
C30 N7 Ce1 108.11(11)
C30 N7 C27 118.09(14)
N1 C1 Ce1 56.01(8)
N1 C1 N3 122.28(14)
N2 C1 Ce1 59.04(8)
N2 C1 N1 114.97(14)
N2 C1 N3 122.74(14)
N3 C1 Ce1 176.17(11)
N1 C2 C3 109.82(14)
N1 C2 C4 109.82(15)
C4 C2 C3 109.63(16)
N2 C5 C6 109.20(14)
N2 C5 C7 110.77(14)
C6 C5 C7 109.81(15)
N4 C14 Ce1 58.97(8)
N4 C14 N5 115.13(15)
N4 C14 N6 122.89(14)
N5 C14 Ce1 56.37(8)
N5 C14 N6 121.98(15)
N6 C14 Ce1 174.88(11)
N4 C15 C16 110.13(14)
N4 C15 C17 110.11(14)
C17 C15 C16 109.47(16)
N5 C18 C19 109.05(16)
N5 C18 C20 110.19(16)
C20 C18 C19 110.12(17)
N7 C27 C28 107.65(14)
N7 C27 C29 112.32(15)
C28 C27 C29 111.02(16)
N7 C30 Ce1 46.75(8)
N7 C30 C31 125.90(16)
N7 C30 C35 118.33(15)
C31 C30 Ce1 143.41(12)
C35 C30 Ce1 82.32(10)
C35 C30 C31 115.71(16)
C32 C31 C30 121.22(17)
C31 C32 C33 121.73(17)
C32 C33 C34 118.30(18)
C35 C34 C33 120.57(18)
C34 C35 C30 122.44(17)

loop_
_geom_bond_atom_site_label_1
_geom_bond_atom_site_label_2
_geom_bond_distance
Ce1 N1 2.4483(14)
Ce1 N2 2.5190(13)
Ce1 N4 2.5090(14)
Ce1 N5 2.4483(14)
Ce1 N7 2.3677(14)
Ce1 C1 2.9304(15)
Ce1 C14 2.9210(16)
Ce1 C30 3.0898(17)
Si1 N3 1.7600(14)
Si1 C8 1.873(2)
Si1 C9 1.855(2)
Si1 C10 1.862(2)
Si2 N3 1.7525(14)
Si2 C11 1.865(2)
Si2 C12 1.860(2)
Si2 C13 1.868(2)
Si3 N6 1.7541(15)
Si3 C21 1.876(2)
Si3 C22 1.862(2)
Si3 C23 1.869(2)
Si4 N6 1.7603(15)
Si4 C24 1.8637(19)
Si4 C25 1.857(2)
Si4 C26 1.871(2)
N1 C1 1.338(2)
N1 C2 1.463(2)
N2 C1 1.331(2)
N2 C5 1.466(2)
N3 C1 1.439(2)
N4 C14 1.333(2)
N4 C15 1.467(2)
N5 C14 1.336(2)
N5 C18 1.460(2)
N6 C14 1.437(2)
N7 C27 1.463(2)
N7 C30 1.381(2)
C2 C3 1.523(3)
C2 C4 1.521(3)
C5 C6 1.524(2)
C5 C7 1.527(3)
C15 C16 1.528(2)
C15 C17 1.523(2)
C18 C19 1.525(3)
C18 C20 1.523(3)
C27 C28 1.524(2)
C27 C29 1.528(3)
C30 C31 1.418(2)
C30 C35 1.409(2)
C31 C32 1.384(3)
C32 C33 1.385(3)
C33 C34 1.386(3)
C34 C35 1.386(3)
